data_7032528
loop_
_publ_author_name
'Klink, R.'
'Schrenk, C.'
'Schnepf, A.'

_publ_section_title
;
 Si(SiMe3)2SiPh3 - a ligand for novel sub-valent tin cluster compounds.
;
_journal_issue 42
_journal_name_full 'Dalton transactions (Cambridge, England : 2003)'
_journal_page_first 16097
_journal_page_last 16104
_journal_paper_doi 10.1039/c4dt02372b
_journal_volume 43
_journal_year 2014
_chemical_formula_moiety 'C48 H66 Cl Si8 Sn, C12 H32 Li N4'
_chemical_formula_sum 'C60 H98 Cl Li N4 Si8 Sn'
_chemical_formula_weight 1261.22
_chemical_name_systematic
; 
 ? 
;
_chemical_properties_physical 'Air-sensitive, Moisture-sensitive'
_space_group_IT_number 15
_symmetry_cell_setting monoclinic
_symmetry_space_group_name_Hall '-C 2yc'
_symmetry_space_group_name_H-M 'C 1 2/c 1'
_atom_sites_solution_hydrogens geom
_atom_sites_solution_primary direct
_atom_sites_solution_secondary difmap
_audit_creation_method SHELXL-97
_cell_angle_alpha 90.00
_cell_angle_beta 105.365(2)
_cell_angle_gamma 90.00
_cell_formula_units_Z 4
_cell_length_a 17.1264(8)
_cell_length_b 18.2815(8)
_cell_length_c 27.4389(11)
_cell_measurement_reflns_used 3365
_cell_measurement_temperature 200(2)
_cell_measurement_theta_max 18.64
_cell_measurement_theta_min 2.35
_cell_volume 8284.0(6)
_computing_cell_refinement 'SAINT V.8.27 (Bruker AXS Inc., 2012)'
_computing_data_collection 'APEX2 v.2014.1-1 (Bruker AXS Inc., 2014)'
_computing_data_reduction 'SAINT V.8.27 (Bruker AXS Inc., 2012)'
_computing_molecular_graphics 'SHELXTL 5.1 (Bruker AXS Inc., 1997)'
_computing_publication_material 'SHELXTL 5.1 (Bruker AXS Inc., 1997)'
_computing_structure_refinement 'SHELXL-97 (Sheldrick, 1997)'
_computing_structure_solution 'SHELXS-97 (Sheldrick, 1990)'
_diffrn_ambient_temperature 200(2)
_diffrn_measured_fraction_theta_full 0.999
_diffrn_measured_fraction_theta_max 0.999
_diffrn_measurement_device_type 'Bruker SMART Apex'
_diffrn_measurement_method 'CCD area detector'
_diffrn_radiation_monochromator graphite
_diffrn_radiation_source 'fine-focus sealed tube'
_diffrn_radiation_type MoK\a
_diffrn_radiation_wavelength 0.71073
_diffrn_reflns_av_R_equivalents 0.0774
_diffrn_reflns_av_sigmaI/netI 0.0731
_diffrn_reflns_limit_h_max 19
_diffrn_reflns_limit_h_min -19
_diffrn_reflns_limit_k_max 20
_diffrn_reflns_limit_k_min -20
_diffrn_reflns_limit_l_max 30
_diffrn_reflns_limit_l_min -30
_diffrn_reflns_number 30965
_diffrn_reflns_theta_full 23.27
_diffrn_reflns_theta_max 23.27
_diffrn_reflns_theta_min 1.54
_exptl_absorpt_coefficient_mu 0.488
_exptl_absorpt_correction_T_max 0.9706
_exptl_absorpt_correction_T_min 0.8501
_exptl_absorpt_correction_type numerical
_exptl_absorpt_process_details 'SADABS 2.10 (Bruker AXS Inc., 2005)'
_exptl_crystal_colour orange
_exptl_crystal_density_diffrn 1.011
_exptl_crystal_density_method 'not measured'
_exptl_crystal_description block
_exptl_crystal_F_000 2672
_exptl_crystal_size_max 0.15
_exptl_crystal_size_mid 0.12
_exptl_crystal_size_min 0.07
_refine_diff_density_max 0.398
_refine_diff_density_min -0.267
_refine_diff_density_rms 0.056
_refine_ls_extinction_method none
_refine_ls_goodness_of_fit_ref 1.033
_refine_ls_hydrogen_treatment constr
_refine_ls_matrix_type full
_refine_ls_number_parameters 348
_refine_ls_number_reflns 5941
_refine_ls_number_restraints 0
_refine_ls_restrained_S_all 1.033
_refine_ls_R_factor_all 0.0916
_refine_ls_R_factor_gt 0.0543
_refine_ls_shift/su_max 0.001
_refine_ls_shift/su_mean 0.000
_refine_ls_structure_factor_coef Fsqd
_refine_ls_weighting_details 'calc w=1/[\s^2^(Fo^2^)+(0.0603P)^2^+7.4670P] where P=(Fo^2^+2Fc^2^)/3'
_refine_ls_weighting_scheme calc
_refine_ls_wR_factor_gt 0.1259
_refine_ls_wR_factor_ref 0.1379
_reflns_number_gt 3873
_reflns_number_total 5941
_reflns_threshold_expression >2sigma(I)
_cod_data_source_file c4dt02372b2.cif
_cod_data_source_block 185c2c_6
_cod_depositor_comments 'Adding full bibliography for 7032528--7032533.cif.'
_cod_original_sg_symbol_H-M C2/c
_cod_database_code 7032528

loop_
_symmetry_equiv_pos_as_xyz
'x, y, z'
'-x, y, -z+1/2'
'x+1/2, y+1/2, z'
'-x+1/2, y+1/2, -z+1/2'
'-x, -y, -z'
'x, -y, z-1/2'
'-x+1/2, -y+1/2, -z'
'x+1/2, -y+1/2, z-1/2'

loop_
_atom_site_label
_atom_site_type_symbol
_atom_site_fract_x
_atom_site_fract_y
_atom_site_fract_z
_atom_site_U_iso_or_equiv
_atom_site_adp_type
_atom_site_occupancy
_atom_site_symmetry_multiplicity
_atom_site_calc_flag
_atom_site_refinement_flags
Li1 Li 0.5000 0.5898(6) 0.2500 0.044(3) Uani 1 2 d S
Sn1 Sn 0.56988(3) -0.14053(3) 0.74401(2) 0.0368(2) Uani 0.50 1 d P
Cl1 Cl 0.5175(4) -0.26883(11) 0.7457(3) 0.0580(15) Uani 0.50 1 d P
Si1 Si 0.45809(8) -0.09961(7) 0.65964(5) 0.0449(4) Uani 1 1 d .
Si11 Si 0.31868(7) -0.08791(7) 0.62122(4) 0.0382(3) Uani 1 1 d .
Si12 Si 0.50458(9) -0.18995(8) 0.61257(7) 0.0776(5) Uani 1 1 d .
Si13 Si 0.52345(8) 0.00743(7) 0.64250(6) 0.0564(4) Uani 1 1 d .
C11M C 0.2950(2) -0.0771(3) 0.55048(16) 0.0428(11) Uani 1 1 d .
C11P C 0.2797(3) -0.1378(3) 0.51883(17) 0.0636(14) Uani 1 1 d .
H11A H 0.2783 -0.1848 0.5334 0.076 Uiso 1 1 calc R
C11G C 0.2731(3) -0.0071(2) 0.64677(16) 0.0427(11) Uani 1 1 d .
C11A C 0.2593(3) -0.1709(3) 0.63125(19) 0.0568(13) Uani 1 1 d .
C11Q C 0.2662(3) -0.1323(4) 0.46692(19) 0.0803(17) Uani 1 1 d .
H11B H 0.2556 -0.1749 0.4464 0.096 Uiso 1 1 calc R
C11L C 0.2002(3) 0.0244(3) 0.6195(2) 0.0670(15) Uani 1 1 d .
H11C H 0.1741 0.0065 0.5868 0.080 Uiso 1 1 calc R
C11H C 0.3089(3) 0.0226(3) 0.69435(17) 0.0556(13) Uani 1 1 d .
H11D H 0.3590 0.0033 0.7137 0.067 Uiso 1 1 calc R
C11F C 0.1781(3) -0.1781(3) 0.6051(2) 0.0820(18) Uani 1 1 d .
H11E H 0.1527 -0.1408 0.5822 0.098 Uiso 1 1 calc R
C11N C 0.2955(3) -0.0103(3) 0.52720(17) 0.0576(14) Uani 1 1 d .
H11F H 0.3049 0.0327 0.5474 0.069 Uiso 1 1 calc R
C11I C 0.2735(4) 0.0792(3) 0.7140(2) 0.0777(18) Uani 1 1 d .
H11G H 0.2991 0.0981 0.7465 0.093 Uiso 1 1 calc R
C11O C 0.2826(3) -0.0034(4) 0.4747(2) 0.0731(16) Uani 1 1 d .
H11H H 0.2838 0.0432 0.4596 0.088 Uiso 1 1 calc R
C11K C 0.1656(4) 0.0811(3) 0.6396(2) 0.0857(19) Uani 1 1 d .
H11I H 0.1161 0.1017 0.6205 0.103 Uiso 1 1 calc R
C11J C 0.2020(4) 0.1079(3) 0.6869(2) 0.088(2) Uani 1 1 d .
H11J H 0.1773 0.1465 0.7006 0.106 Uiso 1 1 calc R
C11D C 0.1719(7) -0.2927(5) 0.6446(5) 0.153(5) Uani 1 1 d .
H11K H 0.1417 -0.3338 0.6506 0.183 Uiso 1 1 calc R
C11B C 0.2944(4) -0.2283(3) 0.6626(2) 0.0814(18) Uani 1 1 d .
H11L H 0.3499 -0.2265 0.6808 0.098 Uiso 1 1 calc R
C11E C 0.1331(5) -0.2395(5) 0.6119(4) 0.128(3) Uani 1 1 d .
H11M H 0.0774 -0.2440 0.5945 0.153 Uiso 1 1 calc R
C11C C 0.2466(6) -0.2891(4) 0.6671(4) 0.128(4) Uani 1 1 d .
H11O H 0.2712 -0.3290 0.6877 0.153 Uiso 1 1 calc R
C11R C 0.2684(3) -0.0656(4) 0.4457(2) 0.0772(18) Uani 1 1 d .
H11P H 0.2599 -0.0619 0.4101 0.093 Uiso 1 1 calc R
C12C C 0.4485(4) -0.2771(3) 0.6082(2) 0.0802(18) Uani 1 1 d .
H12A H 0.4405 -0.2978 0.5743 0.120 Uiso 1 1 calc R
H12B H 0.3957 -0.2682 0.6147 0.120 Uiso 1 1 calc R
H12C H 0.4795 -0.3116 0.6334 0.120 Uiso 1 1 calc R
C12B C 0.5006(5) -0.1602(4) 0.5461(3) 0.128(3) Uani 1 1 d .
H12D H 0.5205 -0.1998 0.5286 0.192 Uiso 1 1 calc R
H12E H 0.5345 -0.1168 0.5472 0.192 Uiso 1 1 calc R
H12F H 0.4445 -0.1486 0.5280 0.192 Uiso 1 1 calc R
C12A C 0.6135(4) -0.2133(4) 0.6452(4) 0.185(5) Uani 1 1 d .
H12G H 0.6327 -0.2510 0.6257 0.278 Uiso 1 1 calc R
H12H H 0.6171 -0.2318 0.6792 0.278 Uiso 1 1 calc R
H12I H 0.6471 -0.1694 0.6474 0.278 Uiso 1 1 calc R
C13C C 0.6351(3) -0.0087(3) 0.6624(2) 0.0728(16) Uani 1 1 d .
H13A H 0.6633 0.0351 0.6555 0.109 Uiso 1 1 calc R
H13B H 0.6485 -0.0502 0.6435 0.109 Uiso 1 1 calc R
H13C H 0.6520 -0.0195 0.6987 0.109 Uiso 1 1 calc R
C13B C 0.5031(4) 0.0867(3) 0.6811(3) 0.096(2) Uani 1 1 d .
H13D H 0.5307 0.1304 0.6733 0.145 Uiso 1 1 calc R
H13E H 0.5234 0.0752 0.7171 0.145 Uiso 1 1 calc R
H13F H 0.4447 0.0958 0.6730 0.145 Uiso 1 1 calc R
C13A C 0.4996(3) 0.0377(3) 0.5752(2) 0.096(2) Uani 1 1 d .
H13G H 0.5302 0.0822 0.5727 0.144 Uiso 1 1 calc R
H13H H 0.4415 0.0478 0.5628 0.144 Uiso 1 1 calc R
H13I H 0.5146 -0.0009 0.5546 0.144 Uiso 1 1 calc R
C101 C 0.5434(7) 0.4553(5) 0.3169(4) 0.218(6) Uani 1 1 d .
H10A H 0.5676 0.4373 0.3512 0.327 Uiso 1 1 calc R
H10B H 0.5733 0.4355 0.2940 0.327 Uiso 1 1 calc R
H10C H 0.4867 0.4394 0.3058 0.327 Uiso 1 1 calc R
C102 C 0.4974(8) 0.5577(6) 0.3514(3) 0.229(6) Uani 1 1 d .
H10D H 0.5115 0.5285 0.3824 0.344 Uiso 1 1 calc R
H10E H 0.4397 0.5518 0.3346 0.344 Uiso 1 1 calc R
H10F H 0.5089 0.6094 0.3598 0.344 Uiso 1 1 calc R
C104 C 0.6285(6) 0.5631(6) 0.3337(4) 0.221(7) Uani 1 1 d .
H10G H 0.6426 0.5644 0.3711 0.265 Uiso 1 1 calc R
H10H H 0.6657 0.5275 0.3244 0.265 Uiso 1 1 calc R
C105 C 0.6455(4) 0.6257(6) 0.3191(3) 0.148(4) Uani 1 1 d .
H10X H 0.7051 0.6283 0.3259 0.178 Uiso 1 1 calc R
H10Y H 0.6297 0.6624 0.3412 0.178 Uiso 1 1 calc R
C107 C 0.6075(5) 0.7293(4) 0.2628(4) 0.178(4) Uani 1 1 d .
H10I H 0.6624 0.7496 0.2706 0.267 Uiso 1 1 calc R
H10J H 0.5790 0.7492 0.2864 0.267 Uiso 1 1 calc R
H10K H 0.5782 0.7425 0.2282 0.267 Uiso 1 1 calc R
C108 C 0.6659(4) 0.6205(5) 0.2366(3) 0.158(4) Uani 1 1 d .
H10L H 0.7165 0.6485 0.2443 0.236 Uiso 1 1 calc R
H10M H 0.6383 0.6253 0.2006 0.236 Uiso 1 1 calc R
H10N H 0.6779 0.5688 0.2448 0.236 Uiso 1 1 calc R
N103 N 0.5469(4) 0.5325(3) 0.3166(2) 0.1110(19) Uani 1 1 d .
N106 N 0.6119(3) 0.6495(3) 0.2676(2) 0.0875(15) Uani 1 1 d .

loop_
_atom_site_aniso_label
_atom_site_aniso_U_11
_atom_site_aniso_U_22
_atom_site_aniso_U_33
_atom_site_aniso_U_23
_atom_site_aniso_U_13
_atom_site_aniso_U_12
Li1 0.041(6) 0.041(6) 0.046(6) 0.000 0.004(5) 0.000
Sn1 0.0416(3) 0.0352(4) 0.0293(3) 0.0015(3) 0.0020(2) 0.0059(3)
Cl1 0.094(5) 0.0299(10) 0.041(3) 0.0024(15) 0.001(3) 0.0008(15)
Si1 0.0474(8) 0.0287(7) 0.0462(8) 0.0007(6) -0.0091(6) -0.0008(6)
Si11 0.0412(7) 0.0359(7) 0.0360(7) 0.0033(6) 0.0075(5) -0.0064(6)
Si12 0.0561(9) 0.0424(9) 0.1337(15) -0.0138(10) 0.0237(10) 0.0061(8)
Si13 0.0436(8) 0.0389(8) 0.0790(10) -0.0009(8) 0.0027(7) -0.0059(7)
C11M 0.036(2) 0.045(3) 0.044(3) 0.005(3) 0.005(2) -0.004(2)
C11P 0.065(3) 0.070(4) 0.047(3) -0.004(3) 0.000(2) 0.002(3)
C11G 0.050(3) 0.039(3) 0.044(3) 0.011(2) 0.021(2) -0.001(2)
C11A 0.069(4) 0.045(3) 0.067(3) -0.003(3) 0.037(3) -0.013(3)
C11Q 0.096(4) 0.097(5) 0.039(3) -0.008(3) 0.002(3) -0.003(4)
C11L 0.075(4) 0.061(4) 0.062(3) -0.003(3) 0.013(3) 0.016(3)
C11H 0.076(4) 0.049(3) 0.042(3) 0.002(3) 0.016(3) 0.013(3)
C11F 0.065(4) 0.076(4) 0.113(5) -0.018(4) 0.039(4) -0.035(3)
C11N 0.056(3) 0.070(4) 0.044(3) 0.006(3) 0.007(2) -0.009(3)
C11I 0.127(5) 0.051(4) 0.057(3) 0.000(3) 0.028(4) 0.032(4)
C11O 0.071(4) 0.087(5) 0.060(4) 0.024(4) 0.013(3) -0.005(3)
C11K 0.092(5) 0.080(5) 0.086(5) 0.019(4) 0.025(4) 0.043(4)
C11J 0.131(6) 0.065(4) 0.078(4) 0.014(4) 0.045(4) 0.051(4)
C11D 0.195(12) 0.071(6) 0.262(14) -0.040(7) 0.183(12) -0.048(8)
C11B 0.110(5) 0.041(3) 0.118(5) 0.015(4) 0.073(4) -0.002(3)
C11E 0.100(6) 0.100(6) 0.206(9) -0.051(6) 0.081(6) -0.069(6)
C11C 0.176(9) 0.061(5) 0.197(9) 0.047(5) 0.139(8) 0.019(6)
C11R 0.070(4) 0.118(6) 0.037(3) 0.009(4) 0.003(3) -0.001(4)
C12C 0.122(5) 0.039(3) 0.088(4) -0.028(3) 0.043(4) -0.008(3)
C12B 0.177(7) 0.089(5) 0.172(7) 0.004(5) 0.142(7) 0.023(5)
C12A 0.072(5) 0.083(6) 0.366(14) -0.033(7) -0.003(6) 0.040(4)
C13C 0.050(3) 0.085(4) 0.077(4) 0.003(3) 0.007(3) -0.010(3)
C13B 0.096(5) 0.048(3) 0.153(6) -0.017(4) 0.045(4) -0.013(3)
C13A 0.089(4) 0.081(4) 0.090(4) 0.037(4) -0.025(3) -0.031(4)
C101 0.268(13) 0.098(7) 0.228(11) 0.096(8) -0.041(9) -0.026(8)
C102 0.346(18) 0.240(14) 0.099(7) 0.065(8) 0.052(9) 0.033(13)
C104 0.178(10) 0.170(10) 0.209(10) 0.121(9) -0.136(8) -0.086(8)
C105 0.077(5) 0.190(10) 0.143(8) 0.030(7) -0.030(5) -0.050(6)
C107 0.135(7) 0.090(7) 0.286(12) -0.016(7) 0.017(7) -0.053(6)
C108 0.077(5) 0.196(9) 0.225(10) 0.030(7) 0.084(6) 0.009(5)
N103 0.128(5) 0.097(5) 0.089(4) 0.044(4) -0.004(4) -0.018(4)
N106 0.055(3) 0.096(4) 0.103(4) 0.016(3) 0.007(3) -0.013(3)

loop_
_atom_type_symbol
_atom_type_description
_atom_type_scat_dispersion_real
_atom_type_scat_dispersion_imag
_atom_type_scat_source
C C 0.0033 0.0016 'International Tables Vol C Tables 4.2.6.8 and 6.1.1.4'
H H 0.0000 0.0000 'International Tables Vol C Tables 4.2.6.8 and 6.1.1.4'
Li Li -0.0003 0.0001 'International Tables Vol C Tables 4.2.6.8 and 6.1.1.4'
N N 0.0061 0.0033 'International Tables Vol C Tables 4.2.6.8 and 6.1.1.4'
Si Si 0.0817 0.0704 'International Tables Vol C Tables 4.2.6.8 and 6.1.1.4'
Cl Cl 0.1484 0.1585 'International Tables Vol C Tables 4.2.6.8 and 6.1.1.4'
Sn Sn -0.6537 1.4246 'International Tables Vol C Tables 4.2.6.8 and 6.1.1.4'

loop_
_geom_angle_atom_site_label_1
_geom_angle_atom_site_label_2
_geom_angle_atom_site_label_3
_geom_angle
_geom_angle_site_symmetry_1
_geom_angle_site_symmetry_3
N103 Li1 N103 119.4(6) 2_655 .
N103 Li1 N106 86.8(2) 2_655 2_655
N103 Li1 N106 124.7(3) . 2_655
N103 Li1 N106 124.7(3) 2_655 .
N103 Li1 N106 86.8(2) . .
N106 Li1 N106 118.8(6) 2_655 .
N103 Li1 C104 31.1(3) 2_655 2_655
N103 Li1 C104 132.7(5) . 2_655
N106 Li1 C104 55.8(2) 2_655 2_655
N106 Li1 C104 137.9(4) . 2_655
N103 Li1 C104 132.7(5) 2_655 .
N103 Li1 C104 31.1(3) . .
N106 Li1 C104 137.9(4) 2_655 .
N106 Li1 C104 55.8(2) . .
C104 Li1 C104 159.7(6) 2_655 .
N103 Li1 C105 56.7(3) 2_655 2_655
N103 Li1 C105 142.0(3) . 2_655
N106 Li1 C105 30.8(2) 2_655 2_655
N106 Li1 C105 128.2(5) . 2_655
C104 Li1 C105 26.5(2) 2_655 2_655
C104 Li1 C105 168.0(4) . 2_655
N103 Li1 C105 142.0(3) 2_655 .
N103 Li1 C105 56.7(3) . .
N106 Li1 C105 128.2(5) 2_655 .
N106 Li1 C105 30.8(2) . .
C104 Li1 C105 168.0(4) 2_655 .
C104 Li1 C105 26.5(2) . .
C105 Li1 C105 152.7(6) 2_655 .
Sn1 Sn1 Cl1 68.83(9) 2_656 .
Sn1 Sn1 Si1 68.00(4) 2_656 .
Cl1 Sn1 Si1 95.70(19) . .
Sn1 Sn1 Cl1 55.85(8) 2_656 2_656
Cl1 Sn1 Cl1 13.33(14) . 2_656
Si1 Sn1 Cl1 92.38(17) . 2_656
Sn1 Sn1 Si1 59.09(3) 2_656 2_656
Cl1 Sn1 Si1 94.42(14) . 2_656
Si1 Sn1 Si1 117.38(4) . 2_656
Cl1 Sn1 Si1 84.51(13) 2_656 2_656
Cl1 Cl1 Sn1 110.38(17) 2_656 .
Cl1 Cl1 Sn1 56.29(16) 2_656 2_656
Sn1 Cl1 Sn1 55.33(5) . 2_656
Si11 Si1 Si12 105.55(7) . .
Si11 Si1 Si13 108.29(6) . .
Si12 Si1 Si13 102.95(7) . .
Si11 Si1 Sn1 144.91(7) . .
Si12 Si1 Sn1 90.57(6) . .
Si13 Si1 Sn1 97.75(5) . .
Si11 Si1 Sn1 92.23(5) . 2_656
Si12 Si1 Sn1 118.57(6) . 2_656
Si13 Si1 Sn1 126.52(6) . 2_656
Sn1 Si1 Sn1 52.91(3) . 2_656
C11M Si11 C11A 104.9(2) . .
C11M Si11 C11G 107.6(2) . .
C11A Si11 C11G 106.5(2) . .
C11M Si11 Si1 112.80(14) . .
C11A Si11 Si1 112.58(18) . .
C11G Si11 Si1 112.02(15) . .
C12C Si12 C12B 107.5(3) . .
C12C Si12 C12A 105.4(3) . .
C12B Si12 C12A 107.5(4) . .
C12C Si12 Si1 113.15(18) . .
C12B Si12 Si1 113.3(2) . .
C12A Si12 Si1 109.4(3) . .
C13A Si13 C13C 106.0(3) . .
C13A Si13 C13B 107.7(3) . .
C13C Si13 C13B 106.6(3) . .
C13A Si13 Si1 116.85(18) . .
C13C Si13 Si1 108.24(18) . .
C13B Si13 Si1 110.97(19) . .
C11N C11M C11P 116.1(4) . .
C11N C11M Si11 122.9(4) . .
C11P C11M Si11 120.9(4) . .
C11Q C11P C11M 122.5(5) . .
C11H C11G C11L 116.6(4) . .
C11H C11G Si11 121.9(3) . .
C11L C11G Si11 121.4(4) . .
C11B C11A C11F 117.2(5) . .
C11B C11A Si11 122.5(4) . .
C11F C11A Si11 120.3(4) . .
C11R C11Q C11P 119.4(6) . .
C11K C11L C11G 120.8(5) . .
C11I C11H C11G 121.8(5) . .
C11A C11F C11E 121.0(7) . .
C11M C11N C11O 122.4(5) . .
C11J C11I C11H 120.2(5) . .
C11R C11O C11N 118.5(5) . .
C11J C11K C11L 120.7(6) . .
C11I C11J C11K 119.8(5) . .
C11C C11D C11E 122.3(9) . .
C11A C11B C11C 119.0(7) . .
C11D C11E C11F 117.9(8) . .
C11D C11C C11B 122.4(9) . .
C11Q C11R C11O 121.1(5) . .
C105 C104 N103 121.4(7) . .
C105 C104 Li1 77.1(5) . .
N103 C104 Li1 47.1(3) . .
C104 C105 N106 121.1(8) . .
C104 C105 Li1 76.4(5) . .
N106 C105 Li1 49.6(3) . .
C101 N103 C104 114.7(8) . .
C101 N103 C102 105.7(8) . .
C104 N103 C102 109.2(8) . .
C101 N103 Li1 120.2(6) . .
C104 N103 Li1 101.8(5) . .
C102 N103 Li1 104.6(5) . .
C105 N106 C107 112.8(7) . .
C105 N106 C108 107.5(6) . .
C107 N106 C108 108.9(6) . .
C105 N106 Li1 99.6(4) . .
C107 N106 Li1 117.7(5) . .
C108 N106 Li1 109.7(5) . .

loop_
_geom_bond_atom_site_label_1
_geom_bond_atom_site_label_2
_geom_bond_distance
_geom_bond_site_symmetry_2
Li1 N103 2.075(7) 2_655
Li1 N103 2.075(7) .
Li1 N106 2.147(7) 2_655
Li1 N106 2.147(7) .
Li1 C104 2.772(7) 2_655
Li1 C104 2.772(7) .
Li1 C105 2.780(7) 2_655
Li1 C105 2.780(7) .
Sn1 Sn1 2.5008(12) 2_656
Sn1 Cl1 2.516(3) .
Sn1 Si1 2.6898(13) .
Sn1 Cl1 2.836(3) 2_656
Sn1 Si1 2.9068(14) 2_656
Cl1 Cl1 0.697(8) 2_656
Cl1 Sn1 2.836(3) 2_656
Si1 Si11 2.3502(17) .
Si1 Si12 2.361(2) .
Si1 Si13 2.3628(18) .
Si1 Sn1 2.9068(14) 2_656
Si11 C11M 1.885(4) .
Si11 C11A 1.887(5) .
Si11 C11G 1.891(5) .
Si12 C12C 1.849(5) .
Si12 C12B 1.887(7) .
Si12 C12A 1.891(7) .
Si13 C13A 1.867(5) .
Si13 C13C 1.868(5) .
Si13 C13B 1.881(6) .
C11M C11N 1.380(6) .
C11M C11P 1.390(6) .
C11P C11Q 1.385(7) .
C11G C11H 1.397(6) .
C11G C11L 1.398(6) .
C11A C11B 1.389(7) .
C11A C11F 1.393(7) .
C11Q C11R 1.355(7) .
C11L C11K 1.379(7) .
C11H C11I 1.378(6) .
C11F C11E 1.402(8) .
C11N C11O 1.404(6) .
C11I C11J 1.358(8) .
C11O C11R 1.372(7) .
C11K C11J 1.372(8) .
C11D C11C 1.266(13) .
C11D C11E 1.370(12) .
C11B C11C 1.405(9) .
C101 N103 1.413(9) .
C102 N103 1.507(12) .
C104 C105 1.272(9) .
C104 N103 1.463(10) .
C105 N106 1.443(8) .
C107 N106 1.464(8) .
C108 N106 1.509(8) .

loop_
_platon_squeeze_void_nr
_platon_squeeze_void_average_x
_platon_squeeze_void_average_y
_platon_squeeze_void_average_z
_platon_squeeze_void_volume
_platon_squeeze_void_count_electrons
_platon_squeeze_void_content
1 -0.006 0.006 0.000 835 219 ' '
2 0.057 0.057 0.500 835 219 ' '
